data_7249192
loop_
_publ_author_name
'Zhao, Zhixiang'
'Yang, Yue'
'Hu, Linhai'
'Wang, Jianhua'
'Yu, Jie'
'Liu, Qingxiang'

_publ_section_title
;
 Six cobalt(ii), zinc(ii), nickel(ii) and copper(ii) complexes based on
 bis-benzimidazolyl bidentate ligands with phenolyl ether linkers:
 synthesis, structural studies and recognition of HSO4&#x2212;
;
_journal_issue 36
_journal_name_full CrystEngComm
_journal_page_first 5078
_journal_page_last 5089
_journal_paper_doi 10.1039/D4CE00553H
_journal_volume 26
_journal_year 2024
_chemical_formula_moiety 'C29 H24 N6 O8 Zn'
_chemical_formula_sum 'C29 H24 N6 O8 Zn'
_chemical_formula_weight 649.91
_space_group_crystal_system monoclinic
_space_group_IT_number 14
_space_group_name_Hall '-P 2ybc'
_space_group_name_H-M_alt 'P 1 21/c 1'
_atom_sites_solution_hydrogens geom
_atom_sites_solution_primary direct
_audit_creation_date 2024-04-15
_audit_creation_method
;
Olex2 1.2-beta
(compiled 2018.05.29 svn.r3508 for OlexSys, GUI svn.r5506)
;
_audit_update_record
;
2024-04-25 deposited with the CCDC.	2024-08-12 downloaded from the CCDC.
;
_cell_angle_alpha 90
_cell_angle_beta 101.0230(10)
_cell_angle_gamma 90
_cell_formula_units_Z 4
_cell_length_a 15.6033(15)
_cell_length_b 8.6510(8)
_cell_length_c 20.8418(18)
_cell_measurement_reflns_used 6580
_cell_measurement_temperature 296(2)
_cell_measurement_theta_max 28.03
_cell_measurement_theta_min 2.56
_cell_volume 2761.4(4)
_computing_cell_refinement 'Bruker SAINT'
_computing_data_collection 'Bruker APEX2'
_computing_data_reduction 'Bruker SAINT'
_computing_molecular_graphics 'Olex2 (Dolomanov et al., 2009)'
_computing_publication_material 'Olex2 (Dolomanov et al., 2009)'
_computing_structure_refinement 'ShelXL (Sheldrick, 2015)'
_computing_structure_solution 'XS (Sheldrick, 2008)'
_diffrn_ambient_temperature 296.15
_diffrn_measured_fraction_theta_full 0.997
_diffrn_measured_fraction_theta_max 0.997
_diffrn_measurement_device_type 'Bruker APEX-II CCD'
_diffrn_measurement_method '\f and \w scans'
_diffrn_radiation_monochromator graphite
_diffrn_radiation_type MoK\a
_diffrn_radiation_wavelength 0.71073
_diffrn_reflns_av_R_equivalents 0.0256
_diffrn_reflns_av_unetI/netI 0.0296
_diffrn_reflns_Laue_measured_fraction_full 0.997
_diffrn_reflns_Laue_measured_fraction_max 0.997
_diffrn_reflns_limit_h_max 18
_diffrn_reflns_limit_h_min -18
_diffrn_reflns_limit_k_max 10
_diffrn_reflns_limit_k_min -10
_diffrn_reflns_limit_l_max 24
_diffrn_reflns_limit_l_min -21
_diffrn_reflns_number 13570
_diffrn_reflns_point_group_measured_fraction_full 0.997
_diffrn_reflns_point_group_measured_fraction_max 0.997
_diffrn_reflns_theta_full 25.010
_diffrn_reflns_theta_max 25.010
_diffrn_reflns_theta_min 2.556
_diffrn_standards_number 0
_exptl_absorpt_coefficient_mu 0.954
_exptl_absorpt_correction_T_max 0.7457
_exptl_absorpt_correction_T_min 0.6584
_exptl_absorpt_correction_type none
_exptl_absorpt_process_details
;
SADABS-2008/1 (Bruker,2008) was used for absorption correction.
wR2(int) was 0.1300 before and 0.0400 after correction.
The Ratio of minimum to maximum transmission is 0.8829.
The \l/2 correction factor is 0.0015.
;
_exptl_crystal_colour colourless
_exptl_crystal_colour_primary colourless
_exptl_crystal_density_diffrn 1.563
_exptl_crystal_density_method 'not measured'
_exptl_crystal_description block
_exptl_crystal_F_000 1336
_exptl_crystal_size_max 0.15
_exptl_crystal_size_mid 0.14
_exptl_crystal_size_min 0.13
_refine_diff_density_max 0.545
_refine_diff_density_min -0.441
_refine_diff_density_rms 0.049
_refine_ls_extinction_method none
_refine_ls_goodness_of_fit_ref 1.030
_refine_ls_hydrogen_treatment constr
_refine_ls_matrix_type full
_refine_ls_number_parameters 397
_refine_ls_number_reflns 4871
_refine_ls_number_restraints 0
_refine_ls_restrained_S_all 1.030
_refine_ls_R_factor_all 0.0348
_refine_ls_R_factor_gt 0.0290
_refine_ls_shift/su_max 0.001
_refine_ls_shift/su_mean 0.000
_refine_ls_structure_factor_coef Fsqd
_refine_ls_weighting_details 'w=1/[\s^2^(Fo^2^)+(0.0311P)^2^+1.8473P] where P=(Fo^2^+2Fc^2^)/3'
_refine_ls_weighting_scheme calc
_refine_ls_wR_factor_gt 0.0710
_refine_ls_wR_factor_ref 0.0743
_reflns_Friedel_coverage 0.000
_reflns_number_gt 4230
_reflns_number_total 4871
_reflns_threshold_expression 'I > 2\s(I)'
_cod_data_source_file d4ce00553h2.cif
_cod_data_source_block n100927a
_cod_depositor_comments 'Adding full bibliography for 7249188--7249193.cif.'
_cod_database_code 7249192
_shelx_shelxl_version_number 2018/3
_shelx_space_group_comment
;
The symmetry employed for this shelxl refinement is uniquely defined
by the following loop, which should always be used as a source of
symmetry information in preference to the above space-group names.
They are only intended as comments.
;
_shelx_estimated_absorpt_t_max 0.886
_shelx_estimated_absorpt_t_min 0.870
_olex2_refinement_description
;
1. Fixed Uiso
 At 1.2 times of:
  All C(H) groups, All C(H,H) groups
2.a Secondary CH2 refined with riding coordinates:
 C8(H8A,H8B), C15(H15A,H15B), C22(H22A,H22B)
2.b Aromatic/amide H refined with riding coordinates:
 C3(H3), C4(H4), C5(H5), C6(H6), C7(H7), C11(H11), C12(H12), C13(H13),
 C14(H14), C18(H18), C19(H19), C20(H20), C21(H21), C25(H25), C26(H26), C27(H27),
  C28(H28), C29(H29)
;
_olex2_submission_special_instructions 'No special instructions were received'

loop_
_space_group_symop_operation_xyz
'x, y, z'
'-x, y+1/2, -z+1/2'
'-x, -y, -z'
'x, -y-1/2, z-1/2'

loop_
_atom_site_label
_atom_site_type_symbol
_atom_site_fract_x
_atom_site_fract_y
_atom_site_fract_z
_atom_site_U_iso_or_equiv
_atom_site_adp_type
_atom_site_occupancy
_atom_site_site_symmetry_order
_atom_site_calc_flag
_atom_site_refinement_flags_posn
_atom_site_refinement_flags_adp
_atom_site_refinement_flags_occupancy
_atom_site_disorder_assembly
_atom_site_disorder_group
Zn1 Zn 0.26202(2) -0.23941(3) 0.49010(2) 0.02267(8) Uani 1 1 d . . . . .
O1 O 0.29046(9) 0.08508(17) 0.28520(7) 0.0287(3) Uani 1 1 d . . . . .
O2 O 0.14534(9) 0.11953(18) 0.27976(7) 0.0297(3) Uani 1 1 d . . . . .
O3 O 0.20838(13) -0.2783(3) 0.60440(9) 0.0634(6) Uani 1 1 d . . . . .
O4 O 0.33568(11) -0.2858(2) 0.57943(8) 0.0469(5) Uani 1 1 d . . . . .
O5 O 0.31828(11) -0.3574(2) 0.67536(8) 0.0479(5) Uani 1 1 d . . . . .
O6 O 0.30949(10) -0.40967(19) 0.42433(8) 0.0384(4) Uani 1 1 d . . . . .
O7 O 0.21436(9) -0.47543(18) 0.48130(8) 0.0339(4) Uani 1 1 d . . . . .
O8 O 0.25678(10) -0.64574(18) 0.41675(8) 0.0386(4) Uani 1 1 d . . . . .
N1 N 0.34421(11) -0.0762(2) 0.46590(8) 0.0255(4) Uani 1 1 d . . . . .
N2 N 0.42336(10) 0.0608(2) 0.40773(8) 0.0251(4) Uani 1 1 d . . . . .
N3 N 0.06237(10) 0.05078(18) 0.39941(8) 0.0205(4) Uani 1 1 d . . . . .
N4 N 0.14968(10) -0.12651(19) 0.45603(8) 0.0211(4) Uani 1 1 d . . . . .
N5 N 0.28588(12) -0.3076(2) 0.62017(8) 0.0288(4) Uani 1 1 d . . . . .
N6 N 0.26109(10) -0.5154(2) 0.44002(8) 0.0256(4) Uani 1 1 d . . . . .
C1 C 0.37538(12) 0.0554(2) 0.50199(10) 0.0243(4) Uani 1 1 d . . . . .
C2 C 0.42640(12) 0.1419(2) 0.46588(10) 0.0247(4) Uani 1 1 d . . . . .
C3 C 0.46910(14) 0.2770(2) 0.49045(11) 0.0308(5) Uani 1 1 d . . . . .
H3 H 0.503518 0.332775 0.466833 0.037 Uiso 1 1 calc R . . . .
C4 C 0.45776(16) 0.3239(3) 0.55166(12) 0.0371(5) Uani 1 1 d . . . . .
H4 H 0.485657 0.413135 0.569736 0.044 Uiso 1 1 calc R . . . .
C5 C 0.40534(16) 0.2408(3) 0.58740(12) 0.0353(5) Uani 1 1 d . . . . .
H5 H 0.398460 0.277431 0.628055 0.042 Uiso 1 1 calc R . . . .
C6 C 0.36355(13) 0.1051(2) 0.56336(10) 0.0282(5) Uani 1 1 d . . . . .
H6 H 0.329177 0.049734 0.587168 0.034 Uiso 1 1 calc R . . . .
C7 C 0.37470(13) -0.0664(2) 0.41101(10) 0.0265(5) Uani 1 1 d . . . . .
H7 H 0.363613 -0.140073 0.377965 0.032 Uiso 1 1 calc R . . . .
C8 C 0.46140(13) 0.1079(3) 0.35104(10) 0.0291(5) Uani 1 1 d . . . . .
H8A H 0.459434 0.020756 0.321485 0.035 Uiso 1 1 calc R . . . .
H8B H 0.522216 0.135096 0.366151 0.035 Uiso 1 1 calc R . . . .
C9 C 0.41439(13) 0.2438(2) 0.31394(10) 0.0259(5) Uani 1 1 d . . . . .
C10 C 0.32708(13) 0.2299(2) 0.28144(10) 0.0247(4) Uani 1 1 d . . . . .
C11 C 0.28321(14) 0.3556(3) 0.24885(10) 0.0305(5) Uani 1 1 d . . . . .
H11 H 0.224800 0.346805 0.228844 0.037 Uiso 1 1 calc R . . . .
C12 C 0.32731(15) 0.4942(3) 0.24642(11) 0.0350(5) Uani 1 1 d . . . . .
H12 H 0.298245 0.578008 0.224217 0.042 Uiso 1 1 calc R . . . .
C13 C 0.41418(16) 0.5094(3) 0.27668(11) 0.0359(5) Uani 1 1 d . . . . .
H13 H 0.443589 0.602094 0.274382 0.043 Uiso 1 1 calc R . . . .
C14 C 0.45680(14) 0.3836(3) 0.31060(10) 0.0307(5) Uani 1 1 d . . . . .
H14 H 0.514812 0.393748 0.331397 0.037 Uiso 1 1 calc R . . . .
C15 C 0.20852(13) 0.0566(3) 0.24579(10) 0.0304(5) Uani 1 1 d . . . . .
H15A H 0.199358 -0.053572 0.239083 0.036 Uiso 1 1 calc R . . . .
H15B H 0.204352 0.106035 0.203532 0.036 Uiso 1 1 calc R . . . .
C16 C 0.05878(13) 0.1149(2) 0.24956(9) 0.0226(4) Uani 1 1 d . . . . .
C17 C 0.00035(13) 0.1561(2) 0.29030(9) 0.0226(4) Uani 1 1 d . . . . .
C18 C -0.08861(13) 0.1600(2) 0.26416(10) 0.0278(5) Uani 1 1 d . . . . .
H18 H -0.127714 0.188706 0.290548 0.033 Uiso 1 1 calc R . . . .
C19 C -0.11984(14) 0.1214(2) 0.19916(10) 0.0294(5) Uani 1 1 d . . . . .
H19 H -0.179420 0.124306 0.182098 0.035 Uiso 1 1 calc R . . . .
C20 C -0.06142(14) 0.0787(2) 0.16009(10) 0.0270(5) Uani 1 1 d . . . . .
H20 H -0.082233 0.052182 0.116656 0.032 Uiso 1 1 calc R . . . .
C21 C 0.02813(13) 0.0747(2) 0.18477(10) 0.0260(5) Uani 1 1 d . . . . .
H21 H 0.066846 0.045467 0.158154 0.031 Uiso 1 1 calc R . . . .
C22 C 0.03533(14) 0.1920(2) 0.36130(9) 0.0238(4) Uani 1 1 d . . . . .
H22A H 0.084964 0.261021 0.364575 0.029 Uiso 1 1 calc R . . . .
H22B H -0.009367 0.244573 0.379613 0.029 Uiso 1 1 calc R . . . .
C23 C 0.00754(13) -0.0570(2) 0.42035(9) 0.0209(4) Uani 1 1 d . . . . .
C24 C 0.06289(12) -0.1662(2) 0.45684(9) 0.0207(4) Uani 1 1 d . . . . .
C25 C 0.02856(13) -0.2887(2) 0.48769(10) 0.0231(4) Uani 1 1 d . . . . .
H25 H 0.064609 -0.360802 0.512697 0.028 Uiso 1 1 calc R . . . .
C26 C -0.06173(14) -0.2980(2) 0.47934(10) 0.0274(5) Uani 1 1 d . . . . .
H26 H -0.086522 -0.378343 0.499150 0.033 Uiso 1 1 calc R . . . .
C27 C -0.11678(14) -0.1892(3) 0.44176(10) 0.0281(5) Uani 1 1 d . . . . .
H27 H -0.176971 -0.200458 0.436695 0.034 Uiso 1 1 calc R . . . .
C28 C -0.08329(13) -0.0656(2) 0.41213(10) 0.0249(4) Uani 1 1 d . . . . .
H28 H -0.119421 0.007783 0.388024 0.030 Uiso 1 1 calc R . . . .
C29 C 0.14514(13) 0.0041(2) 0.42157(9) 0.0210(4) Uani 1 1 d . . . . .
H29 H 0.193876 0.057348 0.413682 0.025 Uiso 1 1 calc R . . . .

loop_
_atom_site_aniso_label
_atom_site_aniso_U_11
_atom_site_aniso_U_22
_atom_site_aniso_U_33
_atom_site_aniso_U_23
_atom_site_aniso_U_13
_atom_site_aniso_U_12
Zn1 0.02106(13) 0.02082(13) 0.02467(14) 0.00273(9) 0.00072(9) -0.00018(9)
O1 0.0227(7) 0.0321(8) 0.0297(8) 0.0000(6) 0.0013(6) -0.0032(6)
O2 0.0211(7) 0.0447(9) 0.0231(7) -0.0058(7) 0.0039(6) -0.0041(7)
O3 0.0513(12) 0.0868(16) 0.0467(11) -0.0122(10) -0.0041(9) 0.0361(11)
O4 0.0436(10) 0.0682(12) 0.0281(9) 0.0057(8) 0.0054(8) -0.0276(9)
O5 0.0407(10) 0.0695(13) 0.0323(9) 0.0204(9) 0.0044(8) -0.0026(9)
O6 0.0360(9) 0.0383(9) 0.0406(9) 0.0042(7) 0.0064(7) -0.0128(8)
O7 0.0240(8) 0.0341(9) 0.0452(9) -0.0048(7) 0.0103(7) 0.0006(7)
O8 0.0381(9) 0.0269(9) 0.0484(10) -0.0087(7) 0.0025(7) 0.0016(7)
N1 0.0195(9) 0.0273(9) 0.0284(10) 0.0020(7) 0.0014(7) 0.0002(7)
N2 0.0189(8) 0.0290(10) 0.0269(9) 0.0040(7) 0.0033(7) 0.0012(7)
N3 0.0230(9) 0.0203(9) 0.0183(8) 0.0011(6) 0.0040(7) 0.0013(7)
N4 0.0195(8) 0.0222(9) 0.0221(8) 0.0004(7) 0.0056(7) 0.0014(7)
N5 0.0323(10) 0.0303(10) 0.0237(10) -0.0014(8) 0.0053(8) -0.0027(8)
N6 0.0193(9) 0.0250(10) 0.0299(10) 0.0035(8) -0.0019(7) 0.0010(7)
C1 0.0168(10) 0.0246(11) 0.0301(11) 0.0036(9) 0.0011(8) 0.0042(8)
C2 0.0186(10) 0.0258(11) 0.0281(11) 0.0038(9) 0.0005(8) 0.0042(8)
C3 0.0284(11) 0.0256(11) 0.0376(13) 0.0048(9) 0.0043(10) -0.0011(9)
C4 0.0418(14) 0.0265(12) 0.0417(14) -0.0036(10) 0.0051(11) -0.0021(10)
C5 0.0404(13) 0.0318(13) 0.0338(13) -0.0038(10) 0.0072(10) 0.0055(10)
C6 0.0246(11) 0.0271(11) 0.0334(12) 0.0040(9) 0.0072(9) 0.0055(9)
C7 0.0213(10) 0.0283(11) 0.0286(11) -0.0010(9) 0.0012(9) 0.0019(9)
C8 0.0200(10) 0.0380(13) 0.0300(12) 0.0027(10) 0.0064(9) 0.0007(9)
C9 0.0220(10) 0.0340(12) 0.0232(10) -0.0004(9) 0.0079(8) 0.0007(9)
C10 0.0234(10) 0.0303(11) 0.0222(10) -0.0016(9) 0.0087(8) -0.0020(9)
C11 0.0240(11) 0.0406(13) 0.0264(11) 0.0038(10) 0.0039(9) 0.0029(10)
C12 0.0389(13) 0.0359(13) 0.0320(12) 0.0084(10) 0.0116(10) 0.0068(10)
C13 0.0417(14) 0.0346(13) 0.0346(13) 0.0026(10) 0.0156(10) -0.0053(11)
C14 0.0265(11) 0.0387(13) 0.0273(11) -0.0005(10) 0.0065(9) -0.0051(10)
C15 0.0227(11) 0.0417(13) 0.0269(11) -0.0064(10) 0.0054(9) -0.0042(10)
C16 0.0216(10) 0.0215(10) 0.0238(10) 0.0015(8) 0.0019(8) -0.0022(8)
C17 0.0255(10) 0.0173(10) 0.0237(10) 0.0029(8) 0.0017(8) 0.0006(8)
C18 0.0264(11) 0.0289(11) 0.0281(11) 0.0045(9) 0.0047(9) 0.0055(9)
C19 0.0240(11) 0.0328(12) 0.0285(11) 0.0073(9) -0.0027(9) -0.0001(9)
C20 0.0330(12) 0.0227(11) 0.0223(11) 0.0038(8) -0.0019(9) -0.0061(9)
C21 0.0280(11) 0.0277(11) 0.0223(11) 0.0011(8) 0.0050(9) -0.0034(9)
C22 0.0284(11) 0.0196(10) 0.0227(10) 0.0017(8) 0.0035(8) 0.0032(8)
C23 0.0254(10) 0.0206(10) 0.0173(10) -0.0033(8) 0.0059(8) -0.0005(8)
C24 0.0237(10) 0.0198(10) 0.0188(10) -0.0044(8) 0.0050(8) 0.0008(8)
C25 0.0262(10) 0.0200(10) 0.0245(11) -0.0006(8) 0.0089(8) 0.0007(8)
C26 0.0321(11) 0.0238(11) 0.0295(11) -0.0030(9) 0.0141(9) -0.0035(9)
C27 0.0212(10) 0.0319(12) 0.0325(12) -0.0082(9) 0.0081(9) -0.0020(9)
C28 0.0239(11) 0.0261(11) 0.0241(11) -0.0047(8) 0.0032(8) 0.0034(8)
C29 0.0225(10) 0.0206(10) 0.0202(10) -0.0014(8) 0.0046(8) -0.0001(8)

loop_
_atom_type_symbol
_atom_type_description
_atom_type_scat_dispersion_real
_atom_type_scat_dispersion_imag
_atom_type_scat_source
C C 0.0033 0.0016 'International Tables Vol C Tables 4.2.6.8 and 6.1.1.4'
H H 0.0000 0.0000 'International Tables Vol C Tables 4.2.6.8 and 6.1.1.4'
N N 0.0061 0.0033 'International Tables Vol C Tables 4.2.6.8 and 6.1.1.4'
O O 0.0106 0.0060 'International Tables Vol C Tables 4.2.6.8 and 6.1.1.4'
Zn Zn 0.2839 1.4301 'International Tables Vol C Tables 4.2.6.8 and 6.1.1.4'

loop_
_geom_angle_atom_site_label_1
_geom_angle_atom_site_label_2
_geom_angle_atom_site_label_3
_geom_angle
_geom_angle_site_symmetry_1
_geom_angle_site_symmetry_3
_geom_angle_publ_flag
O4 Zn1 O6 103.68(7) . . ?
O4 Zn1 O7 90.94(7) . . ?
O4 Zn1 N1 95.23(7) . . ?
O7 Zn1 O6 58.38(6) . . ?
N1 Zn1 O6 90.39(6) . . ?
N1 Zn1 O7 148.71(6) . . ?
N4 Zn1 O4 136.10(7) . . ?
N4 Zn1 O6 118.17(6) . . ?
N4 Zn1 O7 99.53(6) . . ?
N4 Zn1 N1 97.09(7) . . ?
C10 O1 C15 117.72(17) . . ?
C16 O2 C15 118.19(15) . . ?
N5 O4 Zn1 109.31(14) . . ?
N6 O6 Zn1 91.92(12) . . ?
N6 O7 Zn1 94.64(11) . . ?
C1 N1 Zn1 127.02(14) . . ?
C7 N1 Zn1 127.35(15) . . ?
C7 N1 C1 105.50(17) . . ?
C2 N2 C8 127.21(17) . . ?
C7 N2 C2 107.06(17) . . ?
C7 N2 C8 125.64(18) . . ?
C23 N3 C22 126.50(16) . . ?
C29 N3 C22 126.13(17) . . ?
C29 N3 C23 107.36(16) . . ?
C24 N4 Zn1 130.94(13) . . ?
C29 N4 Zn1 123.64(13) . . ?
C29 N4 C24 105.23(16) . . ?
O3 N5 O4 119.45(19) . . ?
O3 N5 O5 122.0(2) . . ?
O5 N5 O4 118.57(19) . . ?
O6 N6 O7 115.06(17) . . ?
O8 N6 O6 123.53(18) . . ?
O8 N6 O7 121.38(17) . . ?
N1 C1 C2 108.56(18) . . ?
C6 C1 N1 130.55(19) . . ?
C6 C1 C2 120.89(19) . . ?
N2 C2 C1 105.56(17) . . ?
C3 C2 N2 132.56(19) . . ?
C3 C2 C1 121.86(19) . . ?
C2 C3 H3 121.7 . . ?
C4 C3 C2 116.7(2) . . ?
C4 C3 H3 121.7 . . ?
C3 C4 H4 119.0 . . ?
C3 C4 C5 122.0(2) . . ?
C5 C4 H4 119.0 . . ?
C4 C5 H5 119.3 . . ?
C6 C5 C4 121.5(2) . . ?
C6 C5 H5 119.3 . . ?
C1 C6 H6 121.4 . . ?
C5 C6 C1 117.1(2) . . ?
C5 C6 H6 121.4 . . ?
N1 C7 N2 113.31(19) . . ?
N1 C7 H7 123.3 . . ?
N2 C7 H7 123.3 . . ?
N2 C8 H8A 109.0 . . ?
N2 C8 H8B 109.0 . . ?
N2 C8 C9 113.09(17) . . ?
H8A C8 H8B 107.8 . . ?
C9 C8 H8A 109.0 . . ?
C9 C8 H8B 109.0 . . ?
C10 C9 C8 120.61(19) . . ?
C14 C9 C8 120.85(19) . . ?
C14 C9 C10 118.5(2) . . ?
O1 C10 C9 114.95(18) . . ?
O1 C10 C11 124.38(19) . . ?
C11 C10 C9 120.7(2) . . ?
C10 C11 H11 120.3 . . ?
C12 C11 C10 119.5(2) . . ?
C12 C11 H11 120.3 . . ?
C11 C12 H12 119.6 . . ?
C13 C12 C11 120.8(2) . . ?
C13 C12 H12 119.6 . . ?
C12 C13 H13 120.4 . . ?
C12 C13 C14 119.1(2) . . ?
C14 C13 H13 120.4 . . ?
C9 C14 C13 121.3(2) . . ?
C9 C14 H14 119.3 . . ?
C13 C14 H14 119.3 . . ?
O1 C15 O2 106.34(16) . . ?
O1 C15 H15A 110.5 . . ?
O1 C15 H15B 110.5 . . ?
O2 C15 H15A 110.5 . . ?
O2 C15 H15B 110.5 . . ?
H15A C15 H15B 108.7 . . ?
O2 C16 C17 114.16(17) . . ?
O2 C16 C21 125.26(18) . . ?
C21 C16 C17 120.58(18) . . ?
C16 C17 C22 119.34(17) . . ?
C18 C17 C16 118.91(18) . . ?
C18 C17 C22 121.74(18) . . ?
C17 C18 H18 119.5 . . ?
C19 C18 C17 120.9(2) . . ?
C19 C18 H18 119.5 . . ?
C18 C19 H19 120.3 . . ?
C20 C19 C18 119.35(19) . . ?
C20 C19 H19 120.3 . . ?
C19 C20 H20 119.5 . . ?
C19 C20 C21 121.06(19) . . ?
C21 C20 H20 119.5 . . ?
C16 C21 C20 119.2(2) . . ?
C16 C21 H21 120.4 . . ?
C20 C21 H21 120.4 . . ?
N3 C22 C17 111.76(16) . . ?
N3 C22 H22A 109.3 . . ?
N3 C22 H22B 109.3 . . ?
C17 C22 H22A 109.3 . . ?
C17 C22 H22B 109.3 . . ?
H22A C22 H22B 107.9 . . ?
N3 C23 C24 105.66(16) . . ?
N3 C23 C28 131.88(18) . . ?
C28 C23 C24 122.43(18) . . ?
N4 C24 C23 108.96(17) . . ?
C25 C24 N4 130.40(18) . . ?
C25 C24 C23 120.64(18) . . ?
C24 C25 H25 121.5 . . ?
C26 C25 C24 117.06(19) . . ?
C26 C25 H25 121.5 . . ?
C25 C26 H26 119.1 . . ?
C25 C26 C27 121.9(2) . . ?
C27 C26 H26 119.1 . . ?
C26 C27 H27 119.3 . . ?
C28 C27 C26 121.46(19) . . ?
C28 C27 H27 119.3 . . ?
C23 C28 H28 121.7 . . ?
C27 C28 C23 116.51(19) . . ?
C27 C28 H28 121.7 . . ?
N3 C29 H29 123.6 . . ?
N4 C29 N3 112.77(17) . . ?
N4 C29 H29 123.6 . . ?

loop_
_geom_bond_atom_site_label_1
_geom_bond_atom_site_label_2
_geom_bond_distance
_geom_bond_site_symmetry_2
_geom_bond_publ_flag
Zn1 O4 2.0322(17) . ?
Zn1 O6 2.2327(17) . ?
Zn1 O7 2.1688(16) . ?
Zn1 N1 2.0348(17) . ?
Zn1 N4 2.0137(16) . ?
O1 C10 1.386(3) . ?
O1 C15 1.403(2) . ?
O2 C15 1.427(2) . ?
O2 C16 1.377(2) . ?
O3 N5 1.218(3) . ?
O4 N5 1.270(2) . ?
O5 N5 1.242(2) . ?
O6 N6 1.268(2) . ?
O7 N6 1.277(2) . ?
O8 N6 1.225(2) . ?
N1 C1 1.400(3) . ?
N1 C7 1.323(3) . ?
N2 C2 1.393(3) . ?
N2 C7 1.346(3) . ?
N2 C8 1.477(3) . ?
N3 C22 1.474(2) . ?
N3 C23 1.391(2) . ?
N3 C29 1.348(2) . ?
N4 C24 1.400(2) . ?
N4 C29 1.334(2) . ?
C1 C2 1.410(3) . ?
C1 C6 1.395(3) . ?
C2 C3 1.393(3) . ?
C3 H3 0.9300 . ?
C3 C4 1.382(3) . ?
C4 H4 0.9300 . ?
C4 C5 1.405(3) . ?
C5 H5 0.9300 . ?
C5 C6 1.389(3) . ?
C6 H6 0.9300 . ?
C7 H7 0.9300 . ?
C8 H8A 0.9700 . ?
C8 H8B 0.9700 . ?
C8 C9 1.517(3) . ?
C9 C10 1.406(3) . ?
C9 C14 1.387(3) . ?
C10 C11 1.391(3) . ?
C11 H11 0.9300 . ?
C11 C12 1.389(3) . ?
C12 H12 0.9300 . ?
C12 C13 1.388(3) . ?
C13 H13 0.9300 . ?
C13 C14 1.395(3) . ?
C14 H14 0.9300 . ?
C15 H15A 0.9700 . ?
C15 H15B 0.9700 . ?
C16 C17 1.405(3) . ?
C16 C21 1.388(3) . ?
C17 C18 1.391(3) . ?
C17 C22 1.508(3) . ?
C18 H18 0.9300 . ?
C18 C19 1.390(3) . ?
C19 H19 0.9300 . ?
C19 C20 1.384(3) . ?
C20 H20 0.9300 . ?
C20 C21 1.394(3) . ?
C21 H21 0.9300 . ?
C22 H22A 0.9700 . ?
C22 H22B 0.9700 . ?
C23 C24 1.402(3) . ?
C23 C28 1.397(3) . ?
C24 C25 1.398(3) . ?
C25 H25 0.9300 . ?
C25 C26 1.388(3) . ?
C26 H26 0.9300 . ?
C26 C27 1.407(3) . ?
C27 H27 0.9300 . ?
C27 C28 1.386(3) . ?
C28 H28 0.9300 . ?
C29 H29 0.9300 . ?

loop_
_geom_torsion_atom_site_label_1
_geom_torsion_atom_site_label_2
_geom_torsion_atom_site_label_3
_geom_torsion_atom_site_label_4
_geom_torsion
_geom_torsion_site_symmetry_1
_geom_torsion_site_symmetry_2
_geom_torsion_site_symmetry_3
_geom_torsion_site_symmetry_4
_geom_torsion_publ_flag
Zn1 O4 N5 O3 -9.9(3) . . . . ?
Zn1 O4 N5 O5 170.63(16) . . . . ?
Zn1 O6 N6 O7 -0.01(16) . . . . ?
Zn1 O6 N6 O8 178.25(16) . . . . ?
Zn1 O7 N6 O6 0.01(16) . . . . ?
Zn1 O7 N6 O8 -178.29(15) . . . . ?
Zn1 N1 C1 C2 -176.59(13) . . . . ?
Zn1 N1 C1 C6 3.9(3) . . . . ?
Zn1 N1 C7 N2 175.86(13) . . . . ?
Zn1 N4 C24 C23 -173.40(13) . . . . ?
Zn1 N4 C24 C25 7.7(3) . . . . ?
Zn1 N4 C29 N3 174.63(12) . . . . ?
O1 C10 C11 C12 -177.89(19) . . . . ?
O2 C16 C17 C18 178.04(18) . . . . ?
O2 C16 C17 C22 -3.1(3) . . . . ?
O2 C16 C21 C20 -178.42(19) . . . . ?
N1 C1 C2 N2 1.1(2) . . . . ?
N1 C1 C2 C3 -177.55(18) . . . . ?
N1 C1 C6 C5 178.3(2) . . . . ?
N2 C2 C3 C4 -179.3(2) . . . . ?
N2 C8 C9 C10 -64.7(3) . . . . ?
N2 C8 C9 C14 116.1(2) . . . . ?
N3 C23 C24 N4 -1.7(2) . . . . ?
N3 C23 C24 C25 177.31(17) . . . . ?
N3 C23 C28 C27 -178.13(19) . . . . ?
N4 C24 C25 C26 -179.98(19) . . . . ?
C1 N1 C7 N2 -0.1(2) . . . . ?
C1 C2 C3 C4 -1.1(3) . . . . ?
C2 N2 C7 N1 0.8(2) . . . . ?
C2 N2 C8 C9 -69.9(2) . . . . ?
C2 C1 C6 C5 -1.1(3) . . . . ?
C2 C3 C4 C5 -0.5(3) . . . . ?
C3 C4 C5 C6 1.3(4) . . . . ?
C4 C5 C6 C1 -0.4(3) . . . . ?
C6 C1 C2 N2 -179.38(17) . . . . ?
C6 C1 C2 C3 2.0(3) . . . . ?
C7 N1 C1 C2 -0.6(2) . . . . ?
C7 N1 C1 C6 179.9(2) . . . . ?
C7 N2 C2 C1 -1.1(2) . . . . ?
C7 N2 C2 C3 177.3(2) . . . . ?
C7 N2 C8 C9 106.2(2) . . . . ?
C8 N2 C2 C1 175.60(17) . . . . ?
C8 N2 C2 C3 -6.0(3) . . . . ?
C8 N2 C7 N1 -176.01(17) . . . . ?
C8 C9 C10 O1 -1.4(3) . . . . ?
C8 C9 C10 C11 178.32(19) . . . . ?
C8 C9 C14 C13 -179.9(2) . . . . ?
C9 C10 C11 C12 2.4(3) . . . . ?
C10 O1 C15 O2 -82.1(2) . . . . ?
C10 C9 C14 C13 0.9(3) . . . . ?
C10 C11 C12 C13 -0.7(3) . . . . ?
C11 C12 C13 C14 -0.9(3) . . . . ?
C12 C13 C14 C9 0.8(3) . . . . ?
C14 C9 C10 O1 177.80(18) . . . . ?
C14 C9 C10 C11 -2.5(3) . . . . ?
C15 O1 C10 C9 -170.46(17) . . . . ?
C15 O1 C10 C11 9.9(3) . . . . ?
C15 O2 C16 C17 170.27(18) . . . . ?
C15 O2 C16 C21 -10.0(3) . . . . ?
C16 O2 C15 O1 176.28(16) . . . . ?
C16 C17 C18 C19 1.0(3) . . . . ?
C16 C17 C22 N3 -74.4(2) . . . . ?
C17 C16 C21 C20 1.3(3) . . . . ?
C17 C18 C19 C20 0.0(3) . . . . ?
C18 C17 C22 N3 104.5(2) . . . . ?
C18 C19 C20 C21 -0.4(3) . . . . ?
C19 C20 C21 C16 -0.2(3) . . . . ?
C21 C16 C17 C18 -1.7(3) . . . . ?
C21 C16 C17 C22 177.14(18) . . . . ?
C22 N3 C23 C24 -177.50(17) . . . . ?
C22 N3 C23 C28 0.5(3) . . . . ?
C22 N3 C29 N4 178.45(17) . . . . ?
C22 C17 C18 C19 -177.78(19) . . . . ?
C23 N3 C22 C17 -76.1(2) . . . . ?
C23 N3 C29 N4 -0.3(2) . . . . ?
C23 C24 C25 C26 1.2(3) . . . . ?
C24 N4 C29 N3 -0.8(2) . . . . ?
C24 C23 C28 C27 -0.4(3) . . . . ?
C24 C25 C26 C27 -0.2(3) . . . . ?
C25 C26 C27 C28 -1.2(3) . . . . ?
C26 C27 C28 C23 1.4(3) . . . . ?
C28 C23 C24 N4 180.00(17) . . . . ?
C28 C23 C24 C25 -1.0(3) . . . . ?
C29 N3 C22 C17 105.4(2) . . . . ?
C29 N3 C23 C24 1.2(2) . . . . ?
C29 N3 C23 C28 179.3(2) . . . . ?
C29 N4 C24 C23 1.6(2) . . . . ?
C29 N4 C24 C25 -177.4(2) . . . . ?
